data_1544213
loop_
_publ_author_name
'John Sundaram, S.'
'Sagayaraj, P.'
'Antony Raj, A.'
'Dravida Thendral, E. R. A.'
'Usha, G.'

_publ_section_title
;
 4-{(1<i>E</i>,3<i>E</i>)-4-[4-(Dimethylamino)phenyl]buta-1,3-dien-1-yl}-1-methylpyridin-1-ium
 iodide
;
_journal_issue 9
_journal_name_full IUCrData
_journal_page_first x161463
_journal_paper_doi 10.1107/S2414314616014632
_journal_volume 1
_journal_year 2016
_chemical_formula_iupac 'C18 H21 N2 +, I -'
_chemical_formula_moiety 'C18 H21 N2 , I'
_chemical_formula_sum 'C18 H21 I N2'
_chemical_formula_weight 392.27
_chemical_melting_point 539
_chemical_name_systematic
'4-{(1<i>E</i>,3<i>E</i>)-4-[4-(Dimethylamino)phenyl]buta-1,3-dien-1-yl}-1-methylpyridin-1-ium iodide'
_space_group_crystal_system monoclinic
_space_group_IT_number 14
_space_group_name_Hall '-P 2ybc'
_space_group_name_H-M_alt 'P 1 21/c 1'
_symmetry_space_group_name_Hall '-P 2ybc'
_symmetry_space_group_name_H-M 'P 1 21/c 1'
_atom_sites_solution_hydrogens geom
_audit_creation_method SHELXL-2014/7
_cell_angle_alpha 90
_cell_angle_beta 94.7132(19)
_cell_angle_gamma 90
_cell_formula_units_Z 4
_cell_length_a 6.6659(4)
_cell_length_b 7.4965(5)
_cell_length_c 34.7364(17)
_cell_measurement_reflns_used 7371
_cell_measurement_temperature 296(2)
_cell_measurement_theta_max 26.83
_cell_measurement_theta_min 2.78
_cell_volume 1729.94(18)
_computing_cell_refinement
;
SAINT (Bruker, 2004)
;
_computing_data_collection
;
APEX2 (Bruker, 2004)
;
_computing_data_reduction
;
SAINT (Bruker, 2004)
;
_computing_molecular_graphics
;
SHELXTL (Sheldrick 2008) and Mercury (Macrae <i>et al.</i>,
2008)
;
_computing_publication_material
;
SHELXTL (Sheldrick 2008)
;
_computing_structure_refinement
;
<i>SHELXL-2014/7</i> (Sheldrick, 2015)
;
_computing_structure_solution
;
SHELXS-97 (Sheldrick 2008)
;
_diffrn_ambient_temperature 296(2)
_diffrn_measured_fraction_theta_full 0.998
_diffrn_measured_fraction_theta_max 0.998
_diffrn_measurement_device_type 'Bruker APEXII CCD'
_diffrn_measurement_method '\f and \w scans'
_diffrn_radiation_type MoK\a
_diffrn_radiation_wavelength 0.71073
_diffrn_reflns_av_R_equivalents 0.0279
_diffrn_reflns_limit_h_max 7
_diffrn_reflns_limit_h_min -7
_diffrn_reflns_limit_k_max 8
_diffrn_reflns_limit_k_min -7
_diffrn_reflns_limit_l_max 38
_diffrn_reflns_limit_l_min -41
_diffrn_reflns_number 12906
_diffrn_reflns_theta_full 24.995
_diffrn_reflns_theta_max 24.995
_diffrn_reflns_theta_min 1.176
_exptl_absorpt_coefficient_mu 1.847
_exptl_absorpt_correction_T_max 0.732
_exptl_absorpt_correction_T_min 0.636
_exptl_absorpt_correction_type multi-scan
_exptl_absorpt_process_details
;
(SADABS; Bruker, 2004)
;
_exptl_crystal_colour black
_exptl_crystal_density_diffrn 1.506
_exptl_crystal_description Block
_exptl_crystal_F_000 784
_exptl_crystal_size_max 0.250
_exptl_crystal_size_mid 0.220
_exptl_crystal_size_min 0.180
_refine_diff_density_max 0.351
_refine_diff_density_min -1.039
_refine_ls_extinction_method none
_refine_ls_goodness_of_fit_ref 1.330
_refine_ls_hydrogen_treatment constr
_refine_ls_matrix_type full
_refine_ls_number_parameters 193
_refine_ls_number_reflns 3022
_refine_ls_number_restraints 0
_refine_ls_restrained_S_all 1.330
_refine_ls_R_factor_all 0.0431
_refine_ls_R_factor_gt 0.0406
_refine_ls_shift/su_max 0.002
_refine_ls_shift/su_mean 0.000
_refine_ls_structure_factor_coef Fsqd
_refine_ls_weighting_details 'w=1/[\s^2^(Fo^2^)+(0.0122P)^2^+3.3223P] where P=(Fo^2^+2Fc^2^)/3'
_refine_ls_weighting_scheme calc
_refine_ls_wR_factor_gt 0.0788
_refine_ls_wR_factor_ref 0.0796
_reflns_number_gt 2887
_reflns_number_total 3028
_reflns_threshold_expression 'I > 2\s(I)'
_cod_data_source_file su4072sup1.cif
_cod_data_source_block I
_cod_database_code 1544213
_shelx_space_group_comment
;
The symmetry employed for this shelxl refinement is uniquely defined
by the following loop, which should always be used as a source of
symmetry information in preference to the above space-group names.
They are only intended as comments.
;
_shelx_estimated_absorpt_t_min 0.655
_shelx_estimated_absorpt_t_max 0.717

loop_
_space_group_symop_operation_xyz
'x, y, z'
'-x, y+1/2, -z+1/2'
'-x, -y, -z'
'x, -y-1/2, z-1/2'

loop_
_atom_site_type_symbol
_atom_site_label
_atom_site_fract_x
_atom_site_fract_y
_atom_site_fract_z
_atom_site_U_iso_or_equiv
_atom_site_adp_type
_atom_site_calc_flag
_atom_site_occupancy
C C1 0.6000(7) 0.9316(6) 0.58510(14) 0.0499(12) Uani d 1
H H1 0.6626 1.0027 0.6045 0.060 Uiso calc 1
C C2 0.6891(7) 0.9085(7) 0.55189(15) 0.0531(12) Uani d 1
H H2 0.8120 0.9635 0.5490 0.064 Uiso calc 1
C C3 0.4274(7) 0.7278(6) 0.52763(13) 0.0458(11) Uani d 1
H H3 0.3689 0.6573 0.5077 0.055 Uiso calc 1
C C4 0.3317(7) 0.7466(6) 0.56030(13) 0.0445(11) Uani d 1
H H4 0.2091 0.6897 0.5624 0.053 Uiso calc 1
C C5 0.4162(6) 0.8511(5) 0.59099(12) 0.0374(10) Uani d 1
C C6 0.3244(7) 0.8776(6) 0.62645(13) 0.0435(11) Uani d 1
H H6 0.3955 0.9468 0.6451 0.052 Uiso calc 1
C C7 0.1463(7) 0.8128(6) 0.63545(13) 0.0402(10) Uani d 1
H H7 0.0702 0.7484 0.6166 0.048 Uiso calc 1
C C8 0.0656(7) 0.8357(6) 0.67190(13) 0.0427(11) Uani d 1
H H8 0.1385 0.9038 0.6906 0.051 Uiso calc 1
C C9 -0.1093(6) 0.7647(6) 0.68079(12) 0.0392(10) Uani d 1
H H9 -0.1829 0.7036 0.6611 0.047 Uiso calc 1
C C10 -0.1968(6) 0.7721(5) 0.71744(12) 0.0346(9) Uani d 1
C C11 -0.3882(7) 0.6997(6) 0.72128(12) 0.0395(10) Uani d 1
H H11 -0.4579 0.6484 0.6998 0.047 Uiso calc 1
C C12 -0.4762(6) 0.7016(6) 0.75548(12) 0.0394(10) Uani d 1
H H12 -0.6042 0.6535 0.7565 0.047 Uiso calc 1
C C13 -0.3763(6) 0.7755(5) 0.78926(12) 0.0327(9) Uani d 1
C C14 -0.1835(6) 0.8477(6) 0.78520(13) 0.0393(10) Uani d 1
H H14 -0.1121 0.8973 0.8067 0.047 Uiso calc 1
C C15 -0.0986(6) 0.8470(6) 0.75079(13) 0.0404(10) Uani d 1
H H15 0.0280 0.8977 0.7494 0.048 Uiso calc 1
C C16 -0.6777(6) 0.7474(7) 0.82429(13) 0.0485(12) Uani d 1
H H16A -0.7505 0.8254 0.8062 0.073 Uiso calc 1
H H16B -0.7169 0.7704 0.8498 0.073 Uiso calc 1
H H16C -0.7076 0.6257 0.8174 0.073 Uiso calc 1
C C17 -0.3576(8) 0.8521(7) 0.85801(13) 0.0516(13) Uani d 1
H H17A -0.2294 0.7944 0.8627 0.077 Uiso calc 1
H H17B -0.4360 0.8327 0.8796 0.077 Uiso calc 1
H H17C -0.3378 0.9778 0.8546 0.077 Uiso calc 1
C C18 0.7111(8) 0.7743(8) 0.48821(15) 0.0601(14) Uani d 1
H H18A 0.8084 0.6812 0.4934 0.090 Uiso calc 1
H H18B 0.7783 0.8812 0.4811 0.090 Uiso calc 1
H H18C 0.6160 0.7384 0.4674 0.090 Uiso calc 1
I I1 0.14120(5) 0.59463(4) 0.43097(2) 0.04734(12) Uani d 1
N N1 0.6043(6) 0.8081(5) 0.52308(11) 0.0443(9) Uani d 1
N N2 -0.4628(5) 0.7789(5) 0.82341(10) 0.0389(8) Uani d 1

loop_
_atom_site_aniso_label
_atom_site_aniso_U_11
_atom_site_aniso_U_22
_atom_site_aniso_U_33
_atom_site_aniso_U_12
_atom_site_aniso_U_13
_atom_site_aniso_U_23
C1 0.053(3) 0.042(3) 0.054(3) -0.015(2) 0.005(2) -0.009(2)
C2 0.050(3) 0.045(3) 0.066(3) -0.014(2) 0.012(2) 0.002(3)
C3 0.053(3) 0.045(3) 0.040(2) -0.003(2) 0.002(2) -0.002(2)
C4 0.043(3) 0.040(3) 0.051(3) -0.008(2) 0.004(2) -0.001(2)
C5 0.042(2) 0.028(2) 0.042(2) -0.0023(18) 0.0025(19) 0.0016(18)
C6 0.054(3) 0.034(3) 0.042(2) -0.005(2) 0.004(2) -0.004(2)
C7 0.047(3) 0.033(2) 0.041(2) 0.000(2) 0.004(2) -0.002(2)
C8 0.050(3) 0.037(2) 0.041(2) 0.001(2) 0.005(2) -0.004(2)
C9 0.044(3) 0.032(2) 0.040(2) 0.0036(19) 0.0011(19) -0.0025(19)
C10 0.036(2) 0.028(2) 0.039(2) 0.0037(18) 0.0005(18) -0.0025(18)
C11 0.047(3) 0.032(2) 0.038(2) -0.006(2) -0.0032(19) -0.0099(19)
C12 0.036(2) 0.038(2) 0.043(2) -0.009(2) 0.0010(19) -0.004(2)
C13 0.033(2) 0.025(2) 0.038(2) 0.0037(17) -0.0066(17) 0.0030(18)
C14 0.032(2) 0.043(3) 0.041(2) -0.0004(19) -0.0071(18) -0.007(2)
C15 0.030(2) 0.044(3) 0.046(3) -0.0022(18) -0.0033(19) -0.003(2)
C16 0.041(3) 0.063(3) 0.041(3) -0.006(2) 0.005(2) 0.003(2)
C17 0.061(3) 0.054(3) 0.038(3) -0.010(2) -0.007(2) -0.002(2)
C18 0.070(4) 0.058(3) 0.055(3) 0.007(3) 0.028(3) 0.010(3)
I1 0.04592(18) 0.0529(2) 0.04281(18) -0.01053(15) 0.00116(12) 0.00207(16)
N1 0.054(2) 0.036(2) 0.044(2) 0.0072(18) 0.0102(18) 0.0074(18)
N2 0.0374(19) 0.044(2) 0.0345(19) -0.0011(17) -0.0022(15) -0.0032(17)

loop_
_atom_type_symbol
_atom_type_description
_atom_type_scat_dispersion_real
_atom_type_scat_dispersion_imag
_atom_type_scat_source
C C 0.0033 0.0016 'International Tables Vol C Tables 4.2.6.8 and 6.1.1.4'
H H 0.0000 0.0000 'International Tables Vol C Tables 4.2.6.8 and 6.1.1.4'
I I -0.4742 1.8119 'International Tables Vol C Tables 4.2.6.8 and 6.1.1.4'
N N 0.0061 0.0033 'International Tables Vol C Tables 4.2.6.8 and 6.1.1.4'

loop_
_geom_angle_atom_site_label_1
_geom_angle_atom_site_label_2
_geom_angle_atom_site_label_3
_geom_angle
C2 C1 C5 121.5(4)
C2 C1 H1 119.3
C5 C1 H1 119.3
N1 C2 C1 121.5(4)
N1 C2 H2 119.3
C1 C2 H2 119.3
N1 C3 C4 122.0(4)
N1 C3 H3 119.0
C4 C3 H3 119.0
C3 C4 C5 120.5(4)
C3 C4 H4 119.7
C5 C4 H4 119.7
C1 C5 C4 115.6(4)
C1 C5 C6 120.5(4)
C4 C5 C6 123.9(4)
C7 C6 C5 126.7(4)
C7 C6 H6 116.7
C5 C6 H6 116.7
C6 C7 C8 124.6(4)
C6 C7 H7 117.7
C8 C7 H7 117.7
C9 C8 C7 123.7(4)
C9 C8 H8 118.1
C7 C8 H8 118.1
C8 C9 C10 127.6(4)
C8 C9 H9 116.2
C10 C9 H9 116.2
C15 C10 C11 116.3(4)
C15 C10 C9 123.3(4)
C11 C10 C9 120.3(4)
C12 C11 C10 122.5(4)
C12 C11 H11 118.8
C10 C11 H11 118.8
C11 C12 C13 121.3(4)
C11 C12 H12 119.4
C13 C12 H12 119.4
N2 C13 C14 122.3(4)
N2 C13 C12 121.8(4)
C14 C13 C12 115.9(4)
C15 C14 C13 122.2(4)
C15 C14 H14 118.9
C13 C14 H14 118.9
C14 C15 C10 121.8(4)
C14 C15 H15 119.1
C10 C15 H15 119.1
N2 C16 H16A 109.5
N2 C16 H16B 109.5
H16A C16 H16B 109.5
N2 C16 H16C 109.5
H16A C16 H16C 109.5
H16B C16 H16C 109.5
N2 C17 H17A 109.5
N2 C17 H17B 109.5
H17A C17 H17B 109.5
N2 C17 H17C 109.5
H17A C17 H17C 109.5
H17B C17 H17C 109.5
N1 C18 H18A 109.5
N1 C18 H18B 109.5
H18A C18 H18B 109.5
N1 C18 H18C 109.5
H18A C18 H18C 109.5
H18B C18 H18C 109.5
C2 N1 C3 118.9(4)
C2 N1 C18 120.5(4)
C3 N1 C18 120.4(4)
C13 N2 C17 121.3(4)
C13 N2 C16 120.2(3)
C17 N2 C16 117.0(4)

loop_
_geom_bond_atom_site_label_1
_geom_bond_atom_site_label_2
_geom_bond_distance
C1 C2 1.351(7)
C1 C5 1.396(6)
C1 H1 0.9300
C2 N1 1.339(6)
C2 H2 0.9300
C3 N1 1.345(6)
C3 C4 1.354(6)
C3 H3 0.9300
C4 C5 1.403(6)
C4 H4 0.9300
C5 C6 1.433(6)
C6 C7 1.344(6)
C6 H6 0.9300
C7 C8 1.426(6)
C7 H7 0.9300
C8 C9 1.341(6)
C8 H8 0.9300
C9 C10 1.444(6)
C9 H9 0.9300
C10 C15 1.401(6)
C10 C11 1.403(6)
C11 C12 1.367(6)
C11 H11 0.9300
C12 C13 1.414(6)
C12 H12 0.9300
C13 N2 1.361(5)
C13 C14 1.412(6)
C14 C15 1.364(6)
C14 H14 0.9300
C15 H15 0.9300
C16 N2 1.455(5)
C16 H16A 0.9600
C16 H16B 0.9600
C16 H16C 0.9600
C17 N2 1.449(5)
C17 H17A 0.9600
C17 H17B 0.9600
C17 H17C 0.9600
C18 N1 1.476(6)
C18 H18A 0.9600
C18 H18B 0.9600
C18 H18C 0.9600

loop_
_geom_hbond_atom_site_label_D
_geom_hbond_atom_site_label_H
_geom_hbond_atom_site_label_A
_geom_hbond_site_symmetry_A
_geom_hbond_distance_DH
_geom_hbond_distance_HA
_geom_hbond_distance_DA
_geom_hbond_angle_DHA
C3 H3 I1 . 0.93 2.99 3.855(5) 154
C12 H12 Cg 2_446 0.93 2.95 3.577(5) 126

loop_
_geom_torsion_atom_site_label_1
_geom_torsion_atom_site_label_2
_geom_torsion_atom_site_label_3
_geom_torsion_atom_site_label_4
_geom_torsion
C5 C1 C2 N1 0.4(8)
N1 C3 C4 C5 -0.4(7)
C2 C1 C5 C4 -0.2(7)
C2 C1 C5 C6 -180.0(5)
C3 C4 C5 C1 0.2(7)
C3 C4 C5 C6 179.9(4)
C1 C5 C6 C7 178.0(5)
C4 C5 C6 C7 -1.8(7)
C5 C6 C7 C8 176.8(4)
C6 C7 C8 C9 -177.6(5)
C7 C8 C9 C10 176.1(4)
C8 C9 C10 C15 -5.0(7)
C8 C9 C10 C11 176.1(4)
C15 C10 C11 C12 0.2(6)
C9 C10 C11 C12 179.2(4)
C10 C11 C12 C13 -0.9(7)
C11 C12 C13 N2 179.7(4)
C11 C12 C13 C14 0.7(6)
N2 C13 C14 C15 -178.8(4)
C12 C13 C14 C15 0.2(6)
C13 C14 C15 C10 -0.9(7)
C11 C10 C15 C14 0.7(6)
C9 C10 C15 C14 -178.3(4)
C1 C2 N1 C3 -0.5(7)
C1 C2 N1 C18 -175.6(5)
C4 C3 N1 C2 0.5(7)
C4 C3 N1 C18 175.6(5)
C14 C13 N2 C17 -2.1(6)
C12 C13 N2 C17 178.9(4)
C14 C13 N2 C16 163.7(4)
C12 C13 N2 C16 -15.2(6)

_cod_database_fobs_code 1544213
